data_4065535
loop_
_publ_author_name
'Lei, Hao'
'Guo, Jing-Dong'
'Fettinger, James C.'
'Nagase, Shigeru'
'Power, Philip P.'

_publ_section_title
;
 Synthesis, Characterization, and CO Elimination of Ferrio-Substituted
 Two-Coordinate Germylenes and Stannylenes
;
_journal_issue 22
_journal_name_full Organometallics
_journal_page_first 6316
_journal_paper_doi 10.1021/om200912x
_journal_volume 30
_journal_year 2011
_chemical_formula_moiety 'C43 H54 Fe O2 Sn'
_chemical_formula_sum 'C43 H54 Fe O2 Sn'
_chemical_formula_weight 777.40
_chemical_name_systematic
; 
 ? 
;
_space_group_IT_number 62
_symmetry_cell_setting orthorhombic
_symmetry_space_group_name_Hall '-P 2ac 2n'
_symmetry_space_group_name_H-M 'P n m a'
_atom_sites_solution_hydrogens geom
_atom_sites_solution_primary direct
_atom_sites_solution_secondary difmap
_audit_creation_method SHELXL-97
_cell_angle_alpha 90.00
_cell_angle_beta 90.00
_cell_angle_gamma 90.00
_cell_formula_units_Z 4
_cell_length_a 14.5814(13)
_cell_length_b 24.083(2)
_cell_length_c 10.9124(10)
_cell_measurement_reflns_used 9964
_cell_measurement_temperature 90(2)
_cell_measurement_theta_max 27.40
_cell_measurement_theta_min 2.48
_cell_volume 3832.0(6)
_computing_cell_refinement 'Bruker SAINT'
_computing_data_collection 'Bruker APEX2'
_computing_data_reduction 'Bruker SAINT'
_computing_molecular_graphics 'Bruker SHELXTL'
_computing_publication_material 'Bruker SHELXTL'
_computing_structure_refinement 'SHELXL-97 (Sheldrick, 2008)'
_computing_structure_solution 'SHELXS-97 (Sheldrick, 2008)'
_diffrn_ambient_temperature 90(2)
_diffrn_measured_fraction_theta_full 0.999
_diffrn_measured_fraction_theta_max 0.999
_diffrn_measurement_device_type 'Bruker APEX-II CCD'
_diffrn_measurement_method '\f and \w scans'
_diffrn_radiation_monochromator graphite
_diffrn_radiation_source 'fine-focus sealed tube'
_diffrn_radiation_type MoK\a
_diffrn_radiation_wavelength 0.71073
_diffrn_reflns_av_R_equivalents 0.0000
_diffrn_reflns_av_sigmaI/netI 0.0215
_diffrn_reflns_limit_h_max 17
_diffrn_reflns_limit_h_min 0
_diffrn_reflns_limit_k_max 28
_diffrn_reflns_limit_k_min 0
_diffrn_reflns_limit_l_max 13
_diffrn_reflns_limit_l_min 0
_diffrn_reflns_number 3554
_diffrn_reflns_theta_full 25.25
_diffrn_reflns_theta_max 25.25
_diffrn_reflns_theta_min 2.33
_exptl_absorpt_coefficient_mu 1.064
_exptl_absorpt_correction_T_max 0.9688
_exptl_absorpt_correction_T_min 0.7478
_exptl_absorpt_correction_type multi-scan
_exptl_absorpt_process_details 'TWINABS V2008/4 (Sheldrick, 2008)'
_exptl_crystal_colour green
_exptl_crystal_density_diffrn 1.347
_exptl_crystal_density_meas 0
_exptl_crystal_density_method 'not measured'
_exptl_crystal_description plate
_exptl_crystal_F_000 1616
_exptl_crystal_size_max 0.29
_exptl_crystal_size_mid 0.11
_exptl_crystal_size_min 0.03
_refine_diff_density_max 0.736
_refine_diff_density_min -1.616
_refine_diff_density_rms 0.113
_refine_ls_extinction_method none
_refine_ls_goodness_of_fit_ref 1.055
_refine_ls_hydrogen_treatment constr
_refine_ls_matrix_type full
_refine_ls_number_parameters 256
_refine_ls_number_reflns 3554
_refine_ls_number_restraints 39
_refine_ls_restrained_S_all 1.065
_refine_ls_R_factor_all 0.0918
_refine_ls_R_factor_gt 0.0874
_refine_ls_shift/su_max 0.000
_refine_ls_shift/su_mean 0.000
_refine_ls_structure_factor_coef Fsqd
_refine_ls_weighting_details 'calc w=1/[\s^2^(Fo^2^)+(0.0102P)^2^+50.8420P] where P=(Fo^2^+2Fc^2^)/3'
_refine_ls_weighting_scheme calc
_refine_ls_wR_factor_gt 0.1799
_refine_ls_wR_factor_ref 0.1820
_reflns_number_gt 3306
_reflns_number_total 3554
_reflns_threshold_expression >2sigma(I)
_cod_data_source_file om200912x_si_002.cif
_cod_data_source_block HL45tw46f1
_cod_depositor_comments
;
The following automatic conversions were performed:

'_symmetry_cell_setting' value 'Orthorhombic' changed to
'orthorhombic' according to
/home/saulius/struct/CIF-dictionaries/cif_core.dic dictionary named
'cif_core.dic' version 2.4.1 from 2010-06-29.

Automatic conversion script
Id: cif_fix_values 1715 2011-07-08 13:25:40Z adriana 
;
_cod_original_cell_volume 3832.1(6)
_cod_database_code 4065535

loop_
_symmetry_equiv_pos_as_xyz
'x, y, z'
'-x+1/2, -y, z+1/2'
'-x, y+1/2, -z'
'x+1/2, -y+1/2, -z+1/2'
'-x, -y, -z'
'x-1/2, y, -z-1/2'
'x, -y-1/2, z'
'-x-1/2, y-1/2, z-1/2'

loop_
_atom_site_label
_atom_site_type_symbol
_atom_site_fract_x
_atom_site_fract_y
_atom_site_fract_z
_atom_site_U_iso_or_equiv
_atom_site_adp_type
_atom_site_occupancy
_atom_site_symmetry_multiplicity
_atom_site_calc_flag
_atom_site_refinement_flags
_atom_site_disorder_assembly
_atom_site_disorder_group
Sn1 Sn 0.31647(6) 0.26745(4) 0.84121(8) 0.0335(3) Uani 0.50 1 d P A -1
Fe1 Fe 0.24001(10) 0.2500 0.62912(13) 0.0464(5) Uani 1 2 d S . .
C1 C 0.2092(5) 0.2500 0.9836(7) 0.0227(18) Uani 1 2 d S . .
C2 C 0.1802(4) 0.1997(3) 1.0358(6) 0.0263(13) Uani 1 1 d . A .
C3 C 0.1201(5) 0.2000(3) 1.1348(6) 0.0330(15) Uani 1 1 d . . .
H3 H 0.0998 0.1659 1.1691 0.040 Uiso 1 1 calc R A .
C4 C 0.0898(7) 0.2500 1.1838(8) 0.031(2) Uani 1 2 d S . .
H4 H 0.0482 0.2500 1.2508 0.038 Uiso 1 2 calc SR . .
C5 C 0.2164(4) 0.1459(3) 0.9856(6) 0.0299(14) Uani 1 1 d . . .
C6 C 0.1591(4) 0.1100(3) 0.9175(6) 0.0306(14) Uani 1 1 d . A .
C7 C 0.1958(5) 0.0601(3) 0.8739(7) 0.0418(18) Uani 1 1 d . . .
H7 H 0.1571 0.0361 0.8282 0.050 Uiso 1 1 calc R A .
C8 C 0.2860(6) 0.0440(3) 0.8943(7) 0.0437(19) Uani 1 1 d . A .
C9 C 0.3402(5) 0.0794(3) 0.9628(6) 0.0397(17) Uani 1 1 d . . .
H9 H 0.4022 0.0695 0.9783 0.048 Uiso 1 1 calc R A .
C10 C 0.3063(5) 0.1295(3) 1.0104(6) 0.0358(16) Uani 1 1 d . A .
C11 C 0.0581(5) 0.1232(3) 0.8949(6) 0.0352(16) Uani 1 1 d . . .
H11 H 0.0480 0.1634 0.9129 0.042 Uiso 1 1 calc R A .
C12 C 0.0296(6) 0.1122(3) 0.7614(8) 0.053(2) Uani 1 1 d . A .
H12A H 0.0723 0.1311 0.7060 0.079 Uiso 1 1 calc R . .
H12B H -0.0326 0.1264 0.7479 0.079 Uiso 1 1 calc R . .
H12C H 0.0308 0.0722 0.7453 0.079 Uiso 1 1 calc R . .
C13 C -0.0030(5) 0.0891(3) 0.9810(8) 0.051(2) Uani 1 1 d . A .
H13A H 0.0063 0.0495 0.9653 0.077 Uiso 1 1 calc R . .
H13B H -0.0674 0.0987 0.9667 0.077 Uiso 1 1 calc R . .
H13C H 0.0131 0.0975 1.0663 0.077 Uiso 1 1 calc R . .
C14 C 0.3227(6) -0.0098(3) 0.8428(8) 0.061(3) Uani 0.50 1 d PD A 1
H14 H 0.3902 -0.0047 0.8546 0.073 Uiso 0.50 1 calc PR A 1
C15 C 0.3164(6) -0.0132(3) 0.7068(7) 0.0477(19) Uani 0.50 1 d PD A 1
H15A H 0.3313 -0.0509 0.6801 0.072 Uiso 0.50 1 calc PR A 1
H15B H 0.3598 0.0131 0.6699 0.072 Uiso 0.50 1 calc PR A 1
H15C H 0.2539 -0.0038 0.6808 0.072 Uiso 0.50 1 calc PR A 1
C16 C 0.3056(12) -0.0547(5) 0.9175(13) 0.047(4) Uani 0.50 1 d PD A 1
H16A H 0.2410 -0.0654 0.9102 0.071 Uiso 0.50 1 calc PR A 1
H16B H 0.3190 -0.0447 1.0027 0.071 Uiso 0.50 1 calc PR A 1
H16C H 0.3447 -0.0859 0.8927 0.071 Uiso 0.50 1 calc PR A 1
C14B C 0.3227(6) -0.0098(3) 0.8428(8) 0.061(3) Uani 0.50 1 d PD A 2
H14B H 0.2715 -0.0353 0.8657 0.073 Uiso 0.50 1 calc PR A 2
C15B C 0.3164(6) -0.0132(3) 0.7068(7) 0.0477(19) Uani 0.50 1 d P A 2
H15D H 0.3323 0.0229 0.6710 0.072 Uiso 0.50 1 calc PR A 2
H15E H 0.2537 -0.0231 0.6831 0.072 Uiso 0.50 1 calc PR A 2
H15F H 0.3590 -0.0415 0.6766 0.072 Uiso 0.50 1 calc PR A 2
C16B C 0.3949(11) -0.0356(6) 0.9040(14) 0.053(4) Uani 0.50 1 d PD A 2
H16D H 0.4170 -0.0671 0.8553 0.080 Uiso 0.50 1 calc PR A 2
H16E H 0.3736 -0.0489 0.9840 0.080 Uiso 0.50 1 calc PR A 2
H16F H 0.4450 -0.0090 0.9158 0.080 Uiso 0.50 1 calc PR A 2
C17 C 0.3686(5) 0.1626(3) 1.0984(6) 0.047(2) Uani 0.55 1 d PD A 1
H17 H 0.3392 0.1998 1.1081 0.056 Uiso 0.55 1 calc PR A 1
C18 C 0.4652(7) 0.1736(6) 1.0438(13) 0.045(3) Uani 0.55 1 d PDU A 1
H18A H 0.5008 0.1965 1.1007 0.067 Uiso 0.55 1 calc PR A 1
H18B H 0.4590 0.1931 0.9653 0.067 Uiso 0.55 1 calc PR A 1
H18C H 0.4968 0.1382 1.0308 0.067 Uiso 0.55 1 calc PR A 1
C19 C 0.3752(10) 0.1380(8) 1.2271(10) 0.043(3) Uani 0.55 1 d PDU A 1
H19A H 0.3138 0.1278 1.2558 0.064 Uiso 0.55 1 calc PR A 1
H19B H 0.4018 0.1656 1.2828 0.064 Uiso 0.55 1 calc PR A 1
H19C H 0.4142 0.1049 1.2253 0.064 Uiso 0.55 1 calc PR A 1
C17B C 0.3686(5) 0.1626(3) 1.0984(6) 0.047(2) Uani 0.45 1 d PD A 2
H17B H 0.3538 0.2031 1.0941 0.056 Uiso 0.45 1 calc PR A 2
C18B C 0.4727(7) 0.1532(8) 1.0782(17) 0.045(3) Uani 0.45 1 d PDU A 2
H18D H 0.5073 0.1729 1.1417 0.067 Uiso 0.45 1 calc PR A 2
H18E H 0.4903 0.1674 0.9974 0.067 Uiso 0.45 1 calc PR A 2
H18F H 0.4863 0.1134 1.0828 0.067 Uiso 0.45 1 calc PR A 2
C19B C 0.3428(11) 0.1388(10) 1.2275(12) 0.043(3) Uani 0.45 1 d PDU A 2
H19D H 0.2782 0.1466 1.2448 0.064 Uiso 0.45 1 calc PR A 2
H19E H 0.3813 0.1562 1.2902 0.064 Uiso 0.45 1 calc PR A 2
H19F H 0.3528 0.0985 1.2282 0.064 Uiso 0.45 1 calc PR A 2
C20 C 0.2753(5) 0.1752(3) 0.6003(9) 0.050 Uani 0.50 1 d P A 2
H20 H 0.2627 0.1463 0.6573 0.060 Uiso 0.50 1 calc PR A 2
C21 C 0.3532(10) 0.2081(6) 0.5864(15) 0.047(4) Uani 0.50 1 d P A 2
H21 H 0.4074 0.2025 0.6330 0.057 Uiso 0.50 1 calc PR A 2
C22 C 0.3455(9) 0.2500 0.4988(11) 0.054(3) Uani 1 2 d P A 2
H22 H 0.3931 0.2757 0.4806 0.065 Uiso 0.50 1 calc PR A 2
C23 C 0.2613(11) 0.2500 0.4415(11) 0.071(4) Uani 1 2 d P A 2
H23 H 0.2384 0.2756 0.3828 0.085 Uiso 0.50 1 calc PR A 2
C24 C 0.2144(10) 0.1996(6) 0.4943(14) 0.043(4) Uani 0.50 1 d PU A 2
H24 H 0.1572 0.1850 0.4678 0.051 Uiso 0.50 1 calc PR A 2
C25 C 0.1354(7) 0.2500 0.7057(8) 0.034(2) Uani 1 2 d P A 2
O25 O 0.0641(4) 0.2500 0.7548(6) 0.0374(16) Uani 1 2 d P A 2
C26 C 0.2398(11) 0.3300(7) 0.6187(16) 0.050 Uani 0.50 1 d P A 2
O26 O 0.2445(10) 0.3794(6) 0.6102(16) 0.089(5) Uani 0.50 1 d P A 2

loop_
_atom_site_aniso_label
_atom_site_aniso_U_11
_atom_site_aniso_U_22
_atom_site_aniso_U_33
_atom_site_aniso_U_23
_atom_site_aniso_U_13
_atom_site_aniso_U_12
Sn1 0.0232(4) 0.0553(7) 0.0221(4) -0.0018(4) 0.0022(3) -0.0009(4)
Fe1 0.0240(7) 0.0945(13) 0.0205(7) 0.000 0.0013(6) 0.000
C1 0.016(4) 0.037(5) 0.015(4) 0.000 0.000(3) 0.000
C2 0.024(3) 0.028(3) 0.027(3) -0.005(3) -0.002(3) -0.001(3)
C3 0.040(4) 0.023(3) 0.036(4) 0.000(3) 0.010(3) -0.006(3)
C4 0.043(5) 0.025(4) 0.026(5) 0.000 0.018(4) 0.000
C5 0.033(3) 0.027(3) 0.030(3) -0.007(3) -0.002(3) 0.008(3)
C6 0.033(3) 0.026(3) 0.032(3) -0.009(3) -0.006(3) 0.005(3)
C7 0.055(5) 0.033(4) 0.037(4) -0.016(3) -0.011(4) 0.006(4)
C8 0.058(5) 0.035(4) 0.038(4) -0.012(3) -0.006(4) 0.020(4)
C9 0.038(4) 0.044(4) 0.037(4) -0.012(3) -0.006(3) 0.020(3)
C10 0.034(4) 0.039(4) 0.034(4) -0.013(3) -0.007(3) 0.010(3)
C11 0.035(4) 0.026(3) 0.044(4) -0.010(3) -0.011(3) 0.000(3)
C12 0.052(5) 0.051(5) 0.055(5) -0.018(4) -0.026(4) 0.009(4)
C13 0.041(4) 0.047(5) 0.067(6) -0.002(4) -0.008(4) -0.004(4)
C14 0.095(7) 0.041(4) 0.046(5) -0.020(4) -0.014(5) 0.032(5)
C15 0.063(5) 0.035(4) 0.046(4) -0.009(3) 0.013(4) 0.006(4)
C16 0.060(10) 0.031(8) 0.051(9) -0.006(7) -0.001(8) 0.007(8)
C14B 0.095(7) 0.041(4) 0.046(5) -0.020(4) -0.014(5) 0.032(5)
C15B 0.063(5) 0.035(4) 0.046(4) -0.009(3) 0.013(4) 0.006(4)
C16B 0.070(11) 0.030(8) 0.060(10) -0.007(8) -0.017(9) 0.025(8)
C17 0.037(4) 0.051(5) 0.053(5) -0.034(4) -0.010(4) 0.011(4)
C18 0.039(4) 0.039(7) 0.057(6) -0.017(5) -0.017(4) 0.019(4)
C19 0.040(5) 0.044(3) 0.043(3) -0.008(3) -0.017(3) 0.009(3)
C17B 0.037(4) 0.051(5) 0.053(5) -0.034(4) -0.010(4) 0.011(4)
C18B 0.039(4) 0.039(7) 0.057(6) -0.017(5) -0.017(4) 0.019(4)
C19B 0.040(5) 0.044(3) 0.043(3) -0.008(3) -0.017(3) 0.009(3)
C20 0.044 0.046 0.059 -0.020 0.023 -0.012
C21 0.033(7) 0.048(9) 0.061(10) -0.011(8) 0.004(7) 0.022(7)
C22 0.053(7) 0.054(7) 0.056(7) 0.000 0.031(6) 0.000
C23 0.086(10) 0.097(11) 0.029(6) 0.000 0.003(7) 0.000
C24 0.040(5) 0.046(5) 0.041(5) -0.014(4) -0.001(4) -0.003(4)
C25 0.033(5) 0.051(6) 0.018(4) 0.000 -0.004(4) 0.000
O25 0.023(3) 0.055(4) 0.035(4) 0.000 0.003(3) 0.000
C26 0.044 0.046 0.059 -0.020 0.023 -0.012
O26 0.080(9) 0.056(8) 0.131(13) 0.001(9) 0.049(10) -0.005(8)

loop_
_atom_type_symbol
_atom_type_description
_atom_type_scat_dispersion_real
_atom_type_scat_dispersion_imag
_atom_type_scat_source
C C 0.0033 0.0016 'International Tables Vol C Tables 4.2.6.8 and 6.1.1.4'
H H 0.0000 0.0000 'International Tables Vol C Tables 4.2.6.8 and 6.1.1.4'
O O 0.0106 0.0060 'International Tables Vol C Tables 4.2.6.8 and 6.1.1.4'
Fe Fe 0.3463 0.8444 'International Tables Vol C Tables 4.2.6.8 and 6.1.1.4'
Sn Sn -0.6537 1.4246 'International Tables Vol C Tables 4.2.6.8 and 6.1.1.4'

loop_
_geom_angle_atom_site_label_1
_geom_angle_atom_site_label_2
_geom_angle_atom_site_label_3
_geom_angle
_geom_angle_site_symmetry_1
_geom_angle_site_symmetry_3
C1 Sn1 Fe1 106.7(2) . .
C25 Fe1 C26 91.5(4) . .
C25 Fe1 C24 101.2(5) . .
C26 Fe1 C24 125.3(7) . .
C25 Fe1 C21 147.2(5) . .
C26 Fe1 C21 119.6(7) . .
C24 Fe1 C21 70.5(7) . .
C25 Fe1 C23 127.3(5) . .
C26 Fe1 C23 86.7(5) . .
C24 Fe1 C23 44.0(5) . .
C21 Fe1 C23 69.1(6) . .
C25 Fe1 C22 166.0(5) . .
C26 Fe1 C22 87.8(4) . .
C24 Fe1 C22 68.1(5) . .
C21 Fe1 C22 39.8(5) . .
C23 Fe1 C22 38.6(5) . .
C25 Fe1 Sn1 87.1(3) . .
C26 Fe1 Sn1 83.8(5) . .
C24 Fe1 Sn1 148.9(5) . .
C21 Fe1 Sn1 86.3(5) . .
C23 Fe1 Sn1 144.6(4) . .
C22 Fe1 Sn1 106.8(4) . .
C2 C1 C2 119.3(7) . 7_565
C2 C1 Sn1 130.7(4) . .
C2 C1 Sn1 109.2(3) 7_565 .
C3 C2 C1 120.0(6) . .
C3 C2 C5 120.6(6) . .
C1 C2 C5 119.4(5) . .
C4 C3 C2 120.3(6) . .
C4 C3 H3 119.9 . .
C2 C3 H3 119.9 . .
C3 C4 C3 120.1(8) 7_565 .
C3 C4 H4 120.0 7_565 .
C3 C4 H4 120.0 . .
C10 C5 C6 118.9(6) . .
C10 C5 C2 120.2(6) . .
C6 C5 C2 120.8(6) . .
C7 C6 C5 118.6(6) . .
C7 C6 C11 119.5(6) . .
C5 C6 C11 121.8(6) . .
C8 C7 C6 123.2(7) . .
C8 C7 H7 118.4 . .
C6 C7 H7 118.4 . .
C9 C8 C7 117.0(6) . .
C9 C8 C14 121.9(7) . .
C7 C8 C14 121.1(7) . .
C8 C9 C10 122.0(6) . .
C8 C9 H9 119.0 . .
C10 C9 H9 119.0 . .
C5 C10 C9 120.1(6) . .
C5 C10 C17 121.9(6) . .
C9 C10 C17 117.8(6) . .
C6 C11 C13 110.5(6) . .
C6 C11 C12 112.3(6) . .
C13 C11 C12 109.4(6) . .
C6 C11 H11 108.2 . .
C13 C11 H11 108.2 . .
C12 C11 H11 108.2 . .
C11 C12 H12A 109.5 . .
C11 C12 H12B 109.5 . .
H12A C12 H12B 109.5 . .
C11 C12 H12C 109.5 . .
H12A C12 H12C 109.5 . .
H12B C12 H12C 109.5 . .
C11 C13 H13A 109.5 . .
C11 C13 H13B 109.5 . .
H13A C13 H13B 109.5 . .
C11 C13 H13C 109.5 . .
H13A C13 H13C 109.5 . .
H13B C13 H13C 109.5 . .
C16 C14 C15 122.4(9) . .
C16 C14 C8 112.9(9) . .
C15 C14 C8 113.3(7) . .
C16 C14 H14 101.3 . .
C15 C14 H14 101.3 . .
C8 C14 H14 101.3 . .
C14 C15 H15A 109.5 . .
C14 C15 H15B 109.5 . .
H15A C15 H15B 109.5 . .
C14 C15 H15C 109.5 . .
H15A C15 H15C 109.5 . .
H15B C15 H15C 109.5 . .
C14 C16 H16A 109.5 . .
C14 C16 H16B 109.5 . .
H16A C16 H16B 109.5 . .
C14 C16 H16C 109.5 . .
H16A C16 H16C 109.5 . .
H16B C16 H16C 109.5 . .
H16D C16B H16E 109.5 . .
H16D C16B H16F 109.5 . .
H16E C16B H16F 109.5 . .
C19 C17 C10 114.2(9) . .
C19 C17 C18 111.2(9) . .
C10 C17 C18 112.6(7) . .
C19 C17 H17 106.1 . .
C10 C17 H17 106.1 . .
C18 C17 H17 106.1 . .
H18D C18B H18E 109.5 . .
H18D C18B H18F 109.5 . .
H18E C18B H18F 109.5 . .
H19D C19B H19E 109.5 . .
H19D C19B H19F 109.5 . .
H19E C19B H19F 109.5 . .
C21 C20 C24 99.6(9) . .
C21 C20 H20 130.2 . .
C24 C20 H20 130.2 . .
C22 C21 C20 114.9(12) . .
C22 C21 Fe1 74.2(8) . .
C20 C21 Fe1 65.6(5) . .
C22 C21 H21 122.5 . .
C20 C21 H21 122.5 . .
Fe1 C21 H21 129.6 . .
C23 C22 C21 112.5(10) . .
C23 C22 Fe1 69.7(7) . .
C21 C22 Fe1 66.0(7) . .
C23 C22 H22 123.7 . .
C21 C22 H22 123.7 . .
Fe1 C22 H22 132.7 . .
C22 C23 C24 103.4(9) . .
C22 C23 Fe1 71.6(7) . .
C24 C23 Fe1 63.5(7) . .
C22 C23 H23 128.3 . .
C24 C23 H23 128.3 . .
Fe1 C23 H23 127.8 . .
C23 C24 C20 109.0(11) . .
C23 C24 Fe1 72.5(7) . .
C20 C24 Fe1 64.4(5) . .
C23 C24 H24 125.5 . .
C20 C24 H24 125.5 . .
Fe1 C24 H24 129.1 . .
O25 C25 Fe1 178.6(8) . .
O26 C26 Fe1 176.4(14) . .

loop_
_geom_bond_atom_site_label_1
_geom_bond_atom_site_label_2
_geom_bond_distance
_geom_bond_site_symmetry_2
Sn1 C1 2.244(8) .
Sn1 Fe1 2.6030(16) .
Fe1 C25 1.740(10) .
Fe1 C26 1.931(17) .
Fe1 C24 1.944(14) .
Fe1 C21 1.990(13) .
Fe1 C23 2.071(12) .
Fe1 C22 2.095(11) .
C1 C2 1.404(7) .
C1 C2 1.404(7) 7_565
C2 C3 1.391(9) .
C2 C5 1.503(8) .
C3 C4 1.389(7) .
C3 H3 0.9500 .
C4 C3 1.389(7) 7_565
C4 H4 0.9500 .
C5 C10 1.394(9) .
C5 C6 1.414(9) .
C6 C7 1.397(9) .
C6 C11 1.527(9) .
C7 C8 1.390(10) .
C7 H7 0.9500 .
C8 C9 1.382(10) .
C8 C14 1.510(9) .
C9 C10 1.405(9) .
C9 H9 0.9500 .
C10 C17 1.543(9) .
C11 C13 1.533(11) .
C11 C12 1.537(10) .
C11 H11 1.0000 .
C12 H12A 0.9800 .
C12 H12B 0.9800 .
C12 H12C 0.9800 .
C13 H13A 0.9800 .
C13 H13B 0.9800 .
C13 H13C 0.9800 .
C14 C16 1.377(13) .
C14 C15 1.489(11) .
C14 H14 1.0000 .
C15 H15A 0.9800 .
C15 H15B 0.9800 .
C15 H15C 0.9800 .
C16 H16A 0.9800 .
C16 H16B 0.9800 .
C16 H16C 0.9800 .
C16B H16D 0.9800 .
C16B H16E 0.9800 .
C16B H16F 0.9800 .
C17 C19 1.527(9) .
C17 C18 1.552(9) .
C17 H17 1.0000 .
C18 H18A 0.9800 .
C18 H18B 0.9800 .
C18 H18C 0.9800 .
C19 H19A 0.9800 .
C19 H19B 0.9800 .
C19 H19C 0.9800 .
C18B H18D 0.9800 .
C18B H18E 0.9800 .
C18B H18F 0.9800 .
C19B H19D 0.9800 .
C19B H19E 0.9800 .
C19B H19F 0.9800 .
C20 C21 1.394(16) .
C20 C24 1.574(16) .
C20 H20 0.9500 .
C21 C22 1.394(18) .
C21 H21 0.9500 .
C22 C23 1.378(19) .
C22 H22 0.9500 .
C23 C24 1.508(17) .
C23 H23 0.9500 .
C24 H24 0.9500 .
C25 O25 1.169(11) .
C26 O26 1.20(2) .

loop_
_geom_torsion_atom_site_label_1
_geom_torsion_atom_site_label_2
_geom_torsion_atom_site_label_3
_geom_torsion_atom_site_label_4
_geom_torsion
_geom_torsion_site_symmetry_1
_geom_torsion_site_symmetry_4
C1 Sn1 Fe1 C25 13.82(8) . .
C1 Sn1 Fe1 C26 105.7(5) . .
C1 Sn1 Fe1 C24 -93.2(9) . .
C1 Sn1 Fe1 C21 -134.0(5) . .
C1 Sn1 Fe1 C23 -179.0(2) . .
C1 Sn1 Fe1 C22 -168.53(9) . .
Fe1 Sn1 C1 C2 82.5(7) . .
Fe1 Sn1 C1 C2 -107.8(5) . 7_565
C2 C1 C2 C3 2.8(12) 7_565 .
Sn1 C1 C2 C3 171.6(5) . .
C2 C1 C2 C5 -175.7(5) 7_565 .
Sn1 C1 C2 C5 -6.9(10) . .
C1 C2 C3 C4 -1.1(11) . .
C5 C2 C3 C4 177.4(7) . .
C2 C3 C4 C3 -0.7(15) . 7_565
C3 C2 C5 C10 -104.5(8) . .
C1 C2 C5 C10 74.0(9) . .
C3 C2 C5 C6 72.6(9) . .
C1 C2 C5 C6 -108.8(8) . .
C10 C5 C6 C7 -2.1(10) . .
C2 C5 C6 C7 -179.3(6) . .
C10 C5 C6 C11 175.5(6) . .
C2 C5 C6 C11 -1.7(10) . .
C5 C6 C7 C8 0.0(11) . .
C11 C6 C7 C8 -177.6(7) . .
C6 C7 C8 C9 1.0(12) . .
C6 C7 C8 C14 -178.7(7) . .
C7 C8 C9 C10 0.0(12) . .
C14 C8 C9 C10 179.7(8) . .
C6 C5 C10 C9 3.2(11) . .
C2 C5 C10 C9 -179.6(7) . .
C6 C5 C10 C17 -171.6(6) . .
C2 C5 C10 C17 5.6(10) . .
C8 C9 C10 C5 -2.1(12) . .
C8 C9 C10 C17 172.8(7) . .
C7 C6 C11 C13 75.7(8) . .
C5 C6 C11 C13 -101.8(8) . .
C7 C6 C11 C12 -46.7(9) . .
C5 C6 C11 C12 135.7(7) . .
C9 C8 C14 C16 94.5(12) . .
C7 C8 C14 C16 -85.8(12) . .
C9 C8 C14 C15 -120.8(9) . .
C7 C8 C14 C15 58.8(11) . .
C5 C10 C17 C19 99.7(10) . .
C9 C10 C17 C19 -75.2(10) . .
C5 C10 C17 C18 -132.2(9) . .
C9 C10 C17 C18 52.9(10) . .
C24 C20 C21 C22 5.0(12) . .
C24 C20 C21 Fe1 62.3(6) . .
C25 Fe1 C21 C22 159.3(8) . .
C26 Fe1 C21 C22 -41.4(11) . .
C24 Fe1 C21 C22 78.9(9) . .
C23 Fe1 C21 C22 31.9(7) . .
Sn1 Fe1 C21 C22 -122.1(8) . .
C25 Fe1 C21 C20 31.7(13) . .
C26 Fe1 C21 C20 -168.9(7) . .
C24 Fe1 C21 C20 -48.6(7) . .
C23 Fe1 C21 C20 -95.6(6) . .
C22 Fe1 C21 C20 -127.5(11) . .
Sn1 Fe1 C21 C20 110.4(6) . .
C20 C21 C22 C23 -0.7(14) . .
Fe1 C21 C22 C23 -53.5(8) . .
C20 C21 C22 Fe1 52.8(8) . .
C25 Fe1 C22 C23 0.000(3) . .
C26 Fe1 C22 C23 -87.4(5) . .
C24 Fe1 C22 C23 42.3(5) . .
C21 Fe1 C22 C23 127.7(8) . .
Sn1 Fe1 C22 C23 -170.29(3) . .
C25 Fe1 C22 C21 -127.7(8) . .
C26 Fe1 C22 C21 144.9(10) . .
C24 Fe1 C22 C21 -85.4(9) . .
C23 Fe1 C22 C21 -127.7(8) . .
Sn1 Fe1 C22 C21 62.1(8) . .
C21 C22 C23 C24 -4.3(12) . .
Fe1 C22 C23 C24 -55.8(8) . .
C21 C22 C23 Fe1 51.5(8) . .
C25 Fe1 C23 C22 180.000(2) . .
C26 Fe1 C23 C22 90.6(5) . .
C24 Fe1 C23 C22 -115.9(8) . .
C21 Fe1 C23 C22 -32.8(5) . .
Sn1 Fe1 C23 C22 16.16(18) . .
C25 Fe1 C23 C24 -64.1(8) . .
C26 Fe1 C23 C24 -153.4(9) . .
C21 Fe1 C23 C24 83.1(9) . .
C22 Fe1 C23 C24 115.9(8) . .
Sn1 Fe1 C23 C24 132.1(7) . .
C22 C23 C24 C20 7.3(12) . .
Fe1 C23 C24 C20 -54.0(7) . .
C22 C23 C24 Fe1 61.3(7) . .
C21 C20 C24 C23 -7.4(11) . .
C21 C20 C24 Fe1 -66.3(7) . .
C25 Fe1 C24 C23 133.2(7) . .
C26 Fe1 C24 C23 33.2(11) . .
C21 Fe1 C24 C23 -79.8(9) . .
C22 Fe1 C24 C23 -37.2(7) . .
Sn1 Fe1 C24 C23 -123.6(9) . .
C25 Fe1 C24 C20 -104.8(4) . .
C26 Fe1 C24 C20 155.1(6) . .
C21 Fe1 C24 C20 42.2(6) . .
C23 Fe1 C24 C20 122.0(9) . .
C22 Fe1 C24 C20 84.8(5) . .
Sn1 Fe1 C24 C20 -1.6(12) . .
